data_2002743
loop_
_publ_author_name
'Gressling, T'
'Mueller-Buschbaum, Hk'

_publ_section_title
;
Ein neuer Strukturtyp am Lanthanoid-Oxowolframat Fe Ce (W O4) W2 O8 =
Fe Ce (W O4)3
;
_journal_name_full
;
Zeitschrift fuer Anorganische und Allgemeine Chemie
;
_journal_page_first 254
_journal_page_last 258
_journal_paper_doi 10.1002/zaac.19966220209
_journal_volume 622
_journal_year 1996
_chemical_formula_structural 'Fe Ce (W O4) (W2 O8)'
_chemical_formula_sum 'Ce Fe O12 W3'
_chemical_name_systematic 'Iron cerium tungstate ditungstate'
_space_group_IT_number 2
_symmetry_cell_setting triclinic
_symmetry_Int_Tables_number 2
_symmetry_space_group_name_Hall '-P 1'
_symmetry_space_group_name_H-M 'P -1'
_cell_angle_alpha 100.998(11)
_cell_angle_beta 96.18(2)
_cell_angle_gamma 98.62(2)
_cell_formula_units_Z 4
_cell_length_a 7.4859(12)
_cell_length_b 7.5277(10)
_cell_length_c 16.502(3)
_cell_volume 893.6
_refine_ls_R_factor_all 0.1036
_cod_database_code 2002743

loop_
_symmetry_equiv_pos_as_xyz
x,y,z
-x,-y,-z

loop_
_atom_site_aniso_label
_atom_site_aniso_U_11
_atom_site_aniso_U_12
_atom_site_aniso_U_13
_atom_site_aniso_U_22
_atom_site_aniso_U_23
_atom_site_aniso_U_33
W1 0.00439(3) 0.00065(2) 0.00057(3) 0.00381(3) 0.00090(2) 0.00466(3)
W2 0.00393(3) 0.00009(2) 0.00065(3) 0.00354(3) 0.00086(2) 0.00452(3)
W3 0.00866(4) 0.00242(2) 0.00040(3) 0.00668(3) 0.00204(3) 0.00652(4)
W4 0.00923(4) 0.00332(3) 0.00082(3) 0.00739(3) 0.00034(3) 0.00589(4)
W5 0.00389(3) 0.00043(2) 0.00063(3) 0.00363(3) 0.00065(2) 0.00489(3)
W6 0.00490(3) 0.00039(2) 0.00098(3) 0.00379(3) 0.00132(3) 0.00564(4)
Fe1 0.00773(15) 0.00050(11) 0.00109(13) 0.01079(12) 0.00363(11) 0.0104(2)
Fe2 0.00947(14) 0.00222(10) 0.00127(13) 0.00845(11) 0.00154(11) 0.00834(15)
Ce1 0.00719(5) 0.00058(4) 0.00137(4) 0.00606(4) 0.00137(4) 0.00648(5)
Ce2 0.00727(5) 0.00157(4) 0.00206(4) 0.00676(4) 0.00096(4) 0.00526(5)
O1 0.0201(10) 0.0033(7) 0.0029(9) 0.0198(8) 0.0049(8) 0.0191(11)
O2 0.0034(6) 0.0004(4) 0.0008(6) 0.0032(5) 0.0009(5) 0.0027(6)
O3 0.0068(7) 0.0012(5) 0.0006(6) 0.0071(6) 0.0016(5) 0.0068(7)
O4 0.0042(6) 0.0004(5) 0.0002(6) 0.0041(5) 0.0008(5) 0.0041(7)
O5 0.0055(7) 0.0004(5) 0.0017(6) 0.0055(5) 0.0009(5) 0.0056(7)
O6 0.0060(7) 0.0005(5) 0.0015(6) 0.0061(5) 0.0015(5) 0.0051(7)
O7 0.0082(7) 0.0015(5) 0.0011(6) 0.0081(6) 0.0017(5) 0.0077(8)
O8 0.0080(7) 0.0011(5) 0.0007(7) 0.0080(6) 0.0018(5) 0.0081(8)
O9 0.0051(7) 0.0009(5) 0.0007(6) 0.0052(5) 0.0012(5) 0.0051(7)
O10 0.0100(8) 0.0018(6) 0.0022(7) 0.0102(6) 0.0024(6) 0.0106(8)
O11 0.0083(7) 0.0011(5) 0.0004(7) 0.0082(6) 0.0017(5) 0.0081(8)
O12 0.0055(7) 0.0007(5) 0.0006(6) 0.0052(5) 0.0011(5) 0.0059(7)
O13 0.0057(7) 0.0009(5) 0.0014(6) 0.0055(5) 0.0011(5) 0.0057(7)
O14 0.0087(7) 0.0013(5) 0.0014(7) 0.0090(6) 0.0021(6) 0.0091(8)
O15 0.0124(8) 0.0021(6) 0.0018(7) 0.0122(6) 0.0029(6) 0.0120(9)
O16 0.0226(11) 0.0037(8) 0.0032(10) 0.0226(9) 0.0045(8) 0.0221(12)
O17 0.0112(8) 0.0019(6) 0.0019(7) 0.0109(6) 0.0020(6) 0.0108(8)
O18 0.0089(7) 0.0014(5) 0.0008(7) 0.0091(6) 0.0025(6) 0.0094(8)
O19 0.0184(10) 0.0036(7) 0.0028(9) 0.0193(8) 0.0041(7) 0.0190(11)
O20 0.0207(10) 0.0032(7) 0.0024(9) 0.0202(8) 0.0045(8) 0.0209(11)
O21 0.0238(11) 0.0039(8) 0.0036(10) 0.0218(8) 0.0050(8) 0.0221(12)
O22 0.0299(13) 0.0051(10) 0.0045(12) 0.030(1) 0.0053(10) 0.0303(15)
O23 0.0070(7) 0.0010(5) 0.0004(6) 0.0072(6) 0.0021(5) 0.0066(7)
O24 0.0184(10) 0.0037(7) 0.0022(9) 0.0181(8) 0.0043(7) 0.0179(10)

loop_
_atom_site_label
_atom_site_type_symbol
_atom_site_symmetry_multiplicity
_atom_site_Wyckoff_symbol
_atom_site_fract_x
_atom_site_fract_y
_atom_site_fract_z
_atom_site_occupancy
_atom_site_attached_hydrogens
_atom_site_calc_flag
W1 W6+ 2 i 0.075430(13) 0.789460(11) 0.145350(6) 1. 0 d
W2 W6+ 2 i 0.003090(13) 0.356580(11) 0.139880(6) 1. 0 d
W3 W6+ 2 i 0.478570(14) 0.795790(12) 0.592890(7) 1. 0 d
W4 W6+ 2 i 0.069360(14) 0.287540(12) 0.591610(7) 1. 0 d
W5 W6+ 2 i 0.426830(13) 0.714740(11) 0.850330(6) 1. 0 d
W6 W6+ 2 i 0.487100(13) 0.146610(11) 0.854450(6) 1. 0 d
Fe1 Fe3+ 2 i 0.29311(5) 0.45812(5) 0.99890(3) 1. 0 d
Fe2 Fe3+ 2 i 0.21476(5) 0.04110(5) 0.00040(3) 1. 0 d
Ce1 Ce3+ 2 i 0.38411(2) 0.63763(2) 0.332150(9) 1. 0 d
Ce2 Ce3+ 2 i 0.01445(2) 0.20839(2) 0.333720(9) 1. 0 d
O1 O2- 2 i 0.4267(3) 0.7243(3) 0.4856(2) 1. 0 d
O2 O2- 2 i 0.9991(2) 0.1396(2) 0.06821(11) 1. 0 d
O3 O2- 2 i 0.6240(3) 0.7360(2) 0.93280(12) 1. 0 d
O4 O2- 2 i 0.2512(2) 0.8796(2) 0.07472(11) 1. 0 d
O5 O2- 2 i 0.9788(2) 0.6186(2) 0.20019(12) 1. 0 d
O6 O2- 2 i 0.0687(2) 0.9897(2) 0.21456(12) 1. 0 d
O7 O2- 2 i 0.8739(3) 0.7662(2) 0.06522(13) 1. 0 d
O8 O2- 2 i 0.8277(3) 0.2755(2) 0.20460(13) 1. 0 d
O9 O2- 2 i 0.2527(2) 0.6147(2) 0.92129(12) 1. 0 d
O10 O2- 2 i 0.5260(3) 0.8895(2) 0.79804(13) 1. 0 d
O11 O2- 2 i 0.6779(3) 0.2358(2) 0.79744(13) 1. 0 d
O12 O2- 2 i 0.3806(2) 0.9876(2) 0.92187(12) 1. 0 d
O13 O2- 2 i 0.1195(2) 0.5104(2) 0.07482(12) 1. 0 d
O14 O2- 2 i 0.1812(3) 0.3662(2) 0.22047(13) 1. 0 d
O15 O2- 2 i 0.4546(3) 0.5179(2) 0.78115(14) 1. 0 d
O16 O2- 2 i 0.0468(4) 0.2605(3) 0.4843(2) 1. 0 d
O17 O2- 2 i 0.9293(3) 0.4520(2) 0.63308(13) 1. 0 d
O18 O2- 2 i 0.6483(3) 0.6716(2) 0.63082(13) 1. 0 d
O19 O2- 2 i 0.2776(3) 0.7523(3) 0.6361(2) 1. 0 d
O20 O2- 2 i 0.9891(3) 0.0790(3) 0.6215(2) 1. 0 d
O21 O2- 2 i 0.5707(4) 0.0323(3) 0.6220(2) 1. 0 d
O22 O2- 2 i 0.3036(4) 0.3526(3) 0.6264(2) 1. 0 d
O23 O2- 2 i 0.4983(3) 0.3639(2) 0.93075(12) 1. 0 d
O24 O2- 2 i 0.3063(3) 0.1409(3) 0.7784(2) 1. 0 d

loop_
_atom_type_symbol
_atom_type_oxidation_number
W6+ 6.000
Fe3+ 3.000
Ce3+ 3.000
O2- -2.000
